data_7035320
loop_
_publ_author_name
'Wong, Edwin W. Y.'
'Emslie, David J. H.'

_publ_section_title
;
 Cyclometalation and coupling of a rigid 4,5-bis(imino)acridanide pincer
 ligand on yttrium.
;
_journal_issue 25
_journal_name_full 'Dalton transactions (Cambridge, England : 2003)'
_journal_page_first 11601
_journal_page_last 11612
_journal_paper_doi 10.1039/c5dt01636c
_journal_volume 44
_journal_year 2015
_chemical_formula_moiety 'C46.50 H40 Li1 N3'
_chemical_formula_sum 'C46.5 H40 Li N3'
_chemical_formula_weight 647.79
_chemical_properties_physical Air-sensitive
_space_group_IT_number 2
_symmetry_cell_setting triclinic
_symmetry_space_group_name_Hall '-P 1'
_symmetry_space_group_name_H-M 'P -1'
_atom_sites_solution_hydrogens difmap
_atom_sites_solution_primary direct
_audit_update_record
;
2015-04-30 deposited with the CCDC.
2015-05-28 downloaded from the CCDC.
;
_cell_angle_alpha 101.517(3)
_cell_angle_beta 108.568(3)
_cell_angle_gamma 94.633(3)
_cell_formula_units_Z 2
_cell_length_a 11.8264(6)
_cell_length_b 12.7464(6)
_cell_length_c 12.7973(7)
_cell_measurement_reflns_used 9722
_cell_measurement_temperature 100
_cell_measurement_theta_max 29.14
_cell_measurement_theta_min 2.27
_cell_volume 1770.11(16)
_computing_cell_refinement 'Bruker SAINT'
_computing_data_collection 'Bruker APEX2'
_computing_data_reduction 'Bruker SAINT'
_computing_publication_material 'CRYSTALS (Betteridge et al., 2003)'
_computing_structure_refinement 'CRYSTALS (Betteridge et al., 2003)'
_computing_structure_solution 'SIR92 (Altomare et al., 1994)'
_diffrn_ambient_temperature 100
_diffrn_measured_fraction_theta_full 0.997
_diffrn_measured_fraction_theta_max 0.997
_diffrn_measurement_device_type 'Bruker APEX-II CCD'
_diffrn_measurement_method '\f and \w scans'
_diffrn_radiation_monochromator graphite
_diffrn_radiation_type 'Mo K\a'
_diffrn_radiation_wavelength 0.71073
_diffrn_reflns_av_R_equivalents 0.049
_diffrn_reflns_limit_h_max 16
_diffrn_reflns_limit_h_min -16
_diffrn_reflns_limit_k_max 17
_diffrn_reflns_limit_k_min -17
_diffrn_reflns_limit_l_max 17
_diffrn_reflns_limit_l_min -17
_diffrn_reflns_number 100960
_diffrn_reflns_theta_full 29.217
_diffrn_reflns_theta_max 29.217
_diffrn_reflns_theta_min 1.650
_exptl_absorpt_coefficient_mu 0.070
_exptl_absorpt_correction_T_max 0.7458
_exptl_absorpt_correction_T_min 0.7055
_exptl_absorpt_correction_type multi-scan
_exptl_absorpt_process_details
;
SADABS (Bruker AXS Inc., 2001) 
;
_exptl_crystal_colour blue
_exptl_crystal_density_diffrn 1.215
_exptl_crystal_density_method 'not measured'
_exptl_crystal_description block
_exptl_crystal_F_000 686
_exptl_crystal_recrystallization_method 'Re-crystallisation from solvent: pentane/toluene'
_exptl_crystal_size_max 0.305
_exptl_crystal_size_mid 0.168
_exptl_crystal_size_min 0.096
_refine_diff_density_max 1.97
_refine_diff_density_min -1.72
_refine_ls_extinction_method None
_refine_ls_goodness_of_fit_ref 0.9830
_refine_ls_hydrogen_treatment constr
_refine_ls_matrix_type full
_refine_ls_number_parameters 482
_refine_ls_number_reflns 9536
_refine_ls_number_restraints 55
_refine_ls_R_factor_all 0.0799
_refine_ls_R_factor_gt 0.0640
_refine_ls_shift/su_max 0.0004995
_refine_ls_shift/su_mean 0.0000467
_refine_ls_structure_factor_coef Fsqd
_refine_ls_weighting_details
;
 Method= Modified Sheldrick 
 w=1/[\s^2^(F^2^) + ( 0.06P)^2^ + 2.89P] 
 ,where P=(max(Fo^2^,0) + 2Fc^2^)/3 
;
_refine_ls_weighting_scheme calc
_refine_ls_wR_factor_all 0.1627
_refine_ls_wR_factor_gt 0.1479
_refine_ls_wR_factor_ref 0.1626
_reflns_limit_h_max 15
_reflns_limit_h_min -16
_reflns_limit_k_max 17
_reflns_limit_k_min -17
_reflns_limit_l_max 17
_reflns_limit_l_min 0
_reflns_number_gt 7479
_reflns_number_total 9569
_reflns_threshold_expression I>2.0\s(I)
_oxford_diffrn_Wilson_B_factor 1.31
_oxford_diffrn_Wilson_scale 30.60
_oxford_refine_ls_r_factor_ref 0.0799
_oxford_refine_ls_scale 0.19064(12)
_oxford_reflns_number_all 9539
_oxford_reflns_threshold_expression_ref I>-3.0\s(I)
_cod_data_source_file c5dt01636c2.cif
_cod_data_source_block LiAIm2
_cod_depositor_comments 'Adding full bibliography for 7035317--7035320.cif.'
_cod_original_sg_symbol_H-M 'P -1 '
_cod_original_formula_sum 'C46.50 H40 Li1 N3'
_cod_database_code 7035320

loop_
_symmetry_equiv_pos_as_xyz
x,y,z
-x,-y,-z

loop_
_atom_site_label
_atom_site_type_symbol
_atom_site_fract_x
_atom_site_fract_y
_atom_site_fract_z
_atom_site_U_iso_or_equiv
_atom_site_occupancy
_atom_site_adp_type
_atom_site_refinement_flags_posn
_atom_site_refinement_flags_adp
N1 N 0.46492(12) 0.89223(11) 1.05507(11) 0.0113 1.0000 Uani . .
N2 N 0.66226(13) 0.83763(12) 0.99212(12) 0.0129 1.0000 Uani . .
N3 N 0.25040(13) 0.88399(12) 0.87948(12) 0.0135 1.0000 Uani . .
C1 C 0.55652(15) 0.85224(13) 1.12881(13) 0.0114 1.0000 Uani . .
C2 C 0.64964(15) 0.81228(13) 1.09221(13) 0.0117 1.0000 Uani . .
C3 C 0.73533(15) 0.76255(13) 1.15997(14) 0.0133 1.0000 Uani . .
C4 C 0.73404(15) 0.75133(14) 1.26553(14) 0.0146 1.0000 Uani . .
C5 C 0.64416(15) 0.79287(13) 1.30268(14) 0.0134 1.0000 Uani . .
C6 C 0.55836(14) 0.84415(13) 1.23822(13) 0.0111 1.0000 Uani . .
C7 C 0.46688(15) 0.89930(13) 1.28098(13) 0.0117 1.0000 Uani . .
C8 C 0.34899(15) 0.86836(13) 1.18137(14) 0.0117 1.0000 Uani . .
C9 C 0.23838(15) 0.83572(13) 1.19075(14) 0.0139 1.0000 Uani . .
C10 C 0.13053(15) 0.81884(14) 1.09977(15) 0.0154 1.0000 Uani . .
C11 C 0.13537(15) 0.83646(14) 0.99756(14) 0.0146 1.0000 Uani . .
C12 C 0.24564(15) 0.86347(13) 0.98397(14) 0.0124 1.0000 Uani . .
C13 C 0.35591(14) 0.87756(12) 1.07506(13) 0.0109 1.0000 Uani . .
C14 C 0.82874(18) 0.70041(17) 1.34034(17) 0.0231 1.0000 Uani . .
C15 C 0.50454(16) 1.02362(14) 1.30909(15) 0.0156 1.0000 Uani . .
C16 C 0.45684(16) 0.86785(15) 1.38719(14) 0.0162 1.0000 Uani . .
C17 C 0.01152(16) 0.78479(17) 1.11277(16) 0.0216 1.0000 Uani . .
C18 C 0.67884(14) 0.76579(13) 0.91411(14) 0.0126 1.0000 Uani . .
C19 C 0.71794(16) 0.80116(14) 0.82496(14) 0.0142 1.0000 Uani . .
C20 C 0.67301(17) 0.73908(15) 0.71299(15) 0.0183 1.0000 Uani . .
C21 C 0.7136(2) 0.76918(16) 0.63093(16) 0.0237 1.0000 Uani . .
C22 C 0.8016(2) 0.85880(16) 0.66057(18) 0.0248 1.0000 Uani . .
C23 C 0.84772(19) 0.92001(15) 0.77146(17) 0.0221 1.0000 Uani . .
C24 C 0.80473(16) 0.89242(14) 0.85343(16) 0.0166 1.0000 Uani . .
C25 C 0.66312(16) 0.64617(14) 0.90344(14) 0.0154 1.0000 Uani . .
C26 C 0.75240(18) 0.58674(15) 0.88539(16) 0.0204 1.0000 Uani . .
C27 C 0.7371(2) 0.47505(16) 0.87307(17) 0.0280 1.0000 Uani . .
C28 C 0.6312(2) 0.42175(16) 0.87387(18) 0.0320 1.0000 Uani . .
C29 C 0.5407(2) 0.47912(17) 0.88757(18) 0.0314 1.0000 Uani . .
C30 C 0.55691(19) 0.59177(16) 0.90446(17) 0.0235 1.0000 Uani . .
C31 C 0.19251(15) 0.81452(14) 0.78506(14) 0.0139 1.0000 Uani . .
C32 C 0.18048(15) 0.84587(14) 0.67650(14) 0.0150 1.0000 Uani . .
C33 C 0.17835(18) 0.76917(15) 0.58107(15) 0.0202 1.0000 Uani . .
C34 C 0.16507(19) 0.79829(17) 0.47948(16) 0.0233 1.0000 Uani . .
C35 C 0.14976(18) 0.90332(17) 0.47108(16) 0.0224 1.0000 Uani . .
C36 C 0.15004(17) 0.97982(15) 0.56502(16) 0.0197 1.0000 Uani . .
C37 C 0.16675(16) 0.95188(15) 0.66795(15) 0.0169 1.0000 Uani . .
C38 C 0.13300(16) 0.70355(14) 0.77651(14) 0.0159 1.0000 Uani . .
C39 C 0.19455(18) 0.63643(15) 0.84123(16) 0.0205 1.0000 Uani . .
C40 C 0.1363(2) 0.53611(16) 0.83718(18) 0.0283 1.0000 Uani . .
C41 C 0.0160(2) 0.50282(17) 0.77039(19) 0.0307 1.0000 Uani . .
C42 C -0.0458(2) 0.56812(17) 0.70496(19) 0.0284 1.0000 Uani . .
C43 C 0.01314(17) 0.66764(16) 0.70646(17) 0.0215 1.0000 Uani . .
C100 C 0.4562(3) 0.5089(3) 0.5250(3) 0.0809 0.5000 Uani D U
C101 C 0.3741(3) 0.5776(3) 0.4890(3) 0.0824 0.5000 Uani D U
C102 C 0.4512(3) 0.4592(4) 0.6105(3) 0.0848 0.5000 Uani D U
C103 C 0.46084(19) 0.55879(18) 0.43868(17) 0.0801 1.0000 Uani D U
C110 C 0.3693(4) 0.5278(5) 0.5750(5) 0.0849 0.5000 Uani D U
C111 C 0.3629(4) 0.5304(5) 0.5809(5) 0.0840 0.5000 Uani D U
Li1 Li 0.3924(3) 1.0116(3) 0.9685(3) 0.0179 1.0000 Uani . .
H31 H 0.7947 0.7356 1.1332 0.017(3) 1.0000 Uiso R .
H51 H 0.6420 0.7869 1.3731 0.017(3) 1.0000 Uiso R .
H91 H 0.2360 0.8258 1.2608 0.016(3) 1.0000 Uiso R .
H111 H 0.0632 0.8289 0.9364 0.019(3) 1.0000 Uiso R .
H141 H 0.8008 0.6249 1.3285 0.042(2) 1.0000 Uiso R .
H142 H 0.8473 0.7360 1.4190 0.042(2) 1.0000 Uiso R .
H143 H 0.9007 0.7084 1.3208 0.042(2) 1.0000 Uiso R .
H151 H 0.5817 1.0470 1.3700 0.030(2) 1.0000 Uiso R .
H152 H 0.4427 1.0590 1.3298 0.030(2) 1.0000 Uiso R .
H153 H 0.5106 1.0440 1.2422 0.030(2) 1.0000 Uiso R .
H161 H 0.4242 0.7909 1.3670 0.031(2) 1.0000 Uiso R .
H162 H 0.5356 0.8822 1.4448 0.031(2) 1.0000 Uiso R .
H163 H 0.4037 0.9101 1.4152 0.031(2) 1.0000 Uiso R .
H171 H 0.0191 0.8037 1.1917 0.038(2) 1.0000 Uiso R .
H172 H -0.0500 0.8209 1.0708 0.038(2) 1.0000 Uiso R .
H173 H -0.0125 0.7075 1.0835 0.038(2) 1.0000 Uiso R .
H201 H 0.6171 0.6806 0.6956 0.0243(15) 1.0000 Uiso R .
H211 H 0.6833 0.7320 0.5558 0.0294(15) 1.0000 Uiso R .
H221 H 0.8302 0.8788 0.6062 0.0323(15) 1.0000 Uiso R .
H231 H 0.9078 0.9801 0.7915 0.0294(15) 1.0000 Uiso R .
H241 H 0.8349 0.9355 0.9281 0.0226(15) 1.0000 Uiso R .
H261 H 0.8225 0.6219 0.8807 0.0264(15) 1.0000 Uiso R .
H271 H 0.7987 0.4359 0.8638 0.0376(15) 1.0000 Uiso R .
H281 H 0.6208 0.3466 0.8652 0.0401(15) 1.0000 Uiso R .
H291 H 0.4683 0.4416 0.8866 0.0402(15) 1.0000 Uiso R .
H301 H 0.4960 0.6305 0.9153 0.0313(15) 1.0000 Uiso R .
H331 H 0.1849 0.6974 0.5853 0.0253(15) 1.0000 Uiso R .
H341 H 0.1675 0.7472 0.4170 0.0293(15) 1.0000 Uiso R .
H351 H 0.1386 0.9223 0.4017 0.0293(15) 1.0000 Uiso R .
H361 H 0.1398 1.0513 0.5600 0.0273(15) 1.0000 Uiso R .
H371 H 0.1686 1.0040 0.7318 0.0224(15) 1.0000 Uiso R .
H391 H 0.2761 0.6606 0.8879 0.0274(15) 1.0000 Uiso R .
H401 H 0.1788 0.4908 0.8794 0.0362(15) 1.0000 Uiso R .
H411 H -0.0240 0.4358 0.7695 0.0383(15) 1.0000 Uiso R .
H421 H -0.1267 0.5450 0.6604 0.0364(15) 1.0000 Uiso R .
H431 H -0.0281 0.7100 0.6596 0.0284(15) 1.0000 Uiso R .
H1011 H 0.3184 0.6247 0.4642 0.170(18) 0.5000 Uiso R .
H1021 H 0.4434 0.4257 0.6683 0.190(18) 0.5000 Uiso R .
H1031 H 0.4689 0.5918 0.3740 0.175(18) 0.5000 Uiso R .
H1032 H 0.4064 0.6038 0.4094 0.175(18) 0.5000 Uiso R .
H1101 H 0.3076 0.5397 0.6080 0.156(18) 0.5000 Uiso R .
H1111 H 0.3724 0.4901 0.6382 0.158(18) 0.5000 Uiso R .
H1112 H 0.3740 0.6064 0.6152 0.158(18) 0.5000 Uiso R .
H1113 H 0.2833 0.5085 0.5253 0.158(18) 0.5000 Uiso R .

loop_
_atom_site_aniso_label
_atom_site_aniso_U_11
_atom_site_aniso_U_22
_atom_site_aniso_U_33
_atom_site_aniso_U_23
_atom_site_aniso_U_13
_atom_site_aniso_U_12
N1 0.0120(6) 0.0130(6) 0.0107(6) 0.0046(5) 0.0051(5) 0.0020(5)
N2 0.0125(6) 0.0152(7) 0.0129(6) 0.0049(5) 0.0061(5) 0.0020(5)
N3 0.0128(6) 0.0167(7) 0.0120(6) 0.0055(5) 0.0042(5) 0.0035(5)
C1 0.0131(7) 0.0102(7) 0.0110(7) 0.0028(5) 0.0043(6) 0.0003(6)
C2 0.0137(7) 0.0114(7) 0.0106(7) 0.0025(6) 0.0055(6) 0.0000(6)
C3 0.0118(7) 0.0145(7) 0.0148(8) 0.0034(6) 0.0060(6) 0.0029(6)
C4 0.0141(8) 0.0158(8) 0.0144(8) 0.0051(6) 0.0044(6) 0.0039(6)
C5 0.0153(8) 0.0157(8) 0.0101(7) 0.0048(6) 0.0045(6) 0.0024(6)
C6 0.0120(7) 0.0114(7) 0.0107(7) 0.0026(6) 0.0052(6) 0.0005(6)
C7 0.0128(7) 0.0137(7) 0.0090(7) 0.0026(6) 0.0044(6) 0.0022(6)
C8 0.0132(7) 0.0114(7) 0.0112(7) 0.0034(6) 0.0048(6) 0.0024(6)
C9 0.0169(8) 0.0139(7) 0.0136(7) 0.0042(6) 0.0083(6) 0.0023(6)
C10 0.0141(8) 0.0161(8) 0.0165(8) 0.0027(6) 0.0070(6) 0.0002(6)
C11 0.0121(7) 0.0161(8) 0.0143(8) 0.0029(6) 0.0035(6) 0.0015(6)
C12 0.0146(8) 0.0121(7) 0.0110(7) 0.0033(6) 0.0049(6) 0.0020(6)
C13 0.0136(7) 0.0093(7) 0.0104(7) 0.0029(5) 0.0046(6) 0.0016(5)
C14 0.0221(9) 0.0328(10) 0.0197(9) 0.0121(8) 0.0081(7) 0.0149(8)
C15 0.0167(8) 0.0146(8) 0.0139(8) 0.0011(6) 0.0047(6) 0.0016(6)
C16 0.0182(8) 0.0224(8) 0.0117(7) 0.0067(6) 0.0081(6) 0.0053(7)
C17 0.0148(8) 0.0299(10) 0.0203(9) 0.0060(7) 0.0074(7) -0.0014(7)
C18 0.0108(7) 0.0148(7) 0.0131(7) 0.0045(6) 0.0048(6) 0.0012(6)
C19 0.0177(8) 0.0146(7) 0.0144(8) 0.0058(6) 0.0092(6) 0.0053(6)
C20 0.0244(9) 0.0168(8) 0.0154(8) 0.0049(6) 0.0084(7) 0.0047(7)
C21 0.0388(11) 0.0230(9) 0.0149(8) 0.0066(7) 0.0140(8) 0.0102(8)
C22 0.0413(12) 0.0217(9) 0.0263(10) 0.0140(8) 0.0246(9) 0.0135(8)
C23 0.0300(10) 0.0171(8) 0.0298(10) 0.0108(7) 0.0205(8) 0.0070(7)
C24 0.0205(8) 0.0140(8) 0.0191(8) 0.0051(6) 0.0109(7) 0.0044(6)
C25 0.0219(8) 0.0139(8) 0.0106(7) 0.0030(6) 0.0063(6) -0.0007(6)
C26 0.0249(9) 0.0170(8) 0.0179(8) 0.0038(7) 0.0058(7) 0.0034(7)
C27 0.0430(12) 0.0176(9) 0.0223(10) 0.0044(7) 0.0087(9) 0.0093(8)
C28 0.0570(15) 0.0146(9) 0.0210(10) 0.0027(7) 0.0115(10) -0.0028(9)
C29 0.0435(13) 0.0247(10) 0.0228(10) 0.0016(8) 0.0143(9) -0.0145(9)
C30 0.0275(10) 0.0222(9) 0.0208(9) 0.0019(7) 0.0123(8) -0.0047(7)
C31 0.0131(7) 0.0161(8) 0.0134(7) 0.0048(6) 0.0048(6) 0.0037(6)
C32 0.0133(7) 0.0186(8) 0.0118(7) 0.0040(6) 0.0026(6) 0.0012(6)
C33 0.0254(9) 0.0193(8) 0.0158(8) 0.0048(7) 0.0065(7) 0.0046(7)
C34 0.0296(10) 0.0266(10) 0.0128(8) 0.0026(7) 0.0078(7) 0.0023(8)
C35 0.0238(9) 0.0287(10) 0.0135(8) 0.0083(7) 0.0042(7) -0.0016(7)
C36 0.0198(9) 0.0201(9) 0.0178(8) 0.0082(7) 0.0030(7) 0.0001(7)
C37 0.0169(8) 0.0185(8) 0.0135(8) 0.0037(6) 0.0033(6) 0.0010(6)
C38 0.0204(8) 0.0145(8) 0.0132(8) 0.0024(6) 0.0072(6) 0.0023(6)
C39 0.0265(9) 0.0190(9) 0.0149(8) 0.0035(7) 0.0055(7) 0.0057(7)
C40 0.0471(13) 0.0174(9) 0.0230(10) 0.0071(7) 0.0134(9) 0.0080(8)
C41 0.0444(13) 0.0167(9) 0.0327(11) 0.0025(8) 0.0193(10) -0.0033(8)
C42 0.0247(10) 0.0234(10) 0.0321(11) -0.0004(8) 0.0094(9) -0.0052(8)
C43 0.0208(9) 0.0204(9) 0.0210(9) 0.0039(7) 0.0049(7) 0.0019(7)
C100 0.083(2) 0.0275(12) 0.0761(19) 0.0056(12) -0.0432(15) 0.0008(14)
C101 0.085(2) 0.0291(12) 0.0760(19) 0.0056(12) -0.0426(15) -0.0020(13)
C102 0.089(2) 0.0326(15) 0.077(2) 0.0055(14) -0.0393(18) -0.0061(16)
C103 0.0830(19) 0.0254(10) 0.0744(18) 0.0068(10) -0.0457(14) 0.0001(12)
C110 0.088(2) 0.0327(13) 0.077(2) 0.0050(13) -0.0396(16) -0.0055(15)
C111 0.084(2) 0.0315(14) 0.079(2) 0.0036(14) -0.0411(16) -0.0006(15)
Li1 0.0168(14) 0.0181(14) 0.0221(15) 0.0091(12) 0.0084(12) 0.0028(11)

loop_
_atom_type_symbol
_atom_type_scat_dispersion_real
_atom_type_scat_dispersion_imag
_atom_type_scat_Cromer_Mann_a1
_atom_type_scat_Cromer_Mann_b1
_atom_type_scat_Cromer_Mann_a2
_atom_type_scat_Cromer_Mann_b2
_atom_type_scat_Cromer_Mann_a3
_atom_type_scat_Cromer_Mann_b3
_atom_type_scat_Cromer_Mann_a4
_atom_type_scat_Cromer_Mann_b4
_atom_type_scat_Cromer_Mann_c
_atom_type_scat_source
C 0.0033 0.0016 2.3100 20.8439 1.0200 10.2075 1.5886 0.5687 0.8650 51.6512 0.2156 'International Tables Vol C 4.2.6.8 and 6.1.1.4'
H 0.0000 0.0000 0.4930 10.5109 0.3229 26.1257 0.1402 3.1424 0.0408 57.7998 0.0030 'International Tables Vol C 4.2.6.8 and 6.1.1.4'
Li -0.0003 0.0001 1.1282 3.9546 0.7508 1.0524 0.6175 85.3905 0.4653 168.2610 0.0377 'International Tables Vol C 4.2.6.8 and 6.1.1.4'
N 0.0061 0.0033 12.2126 0.0057 3.1322 9.8933 2.0125 28.9975 1.1663 0.5826 -11.5290 'International Tables Vol C 4.2.6.8 and 6.1.1.4'

loop_
_geom_angle_atom_site_label_1
_geom_angle_site_symmetry_1
_geom_angle_atom_site_label_2
_geom_angle_atom_site_label_3
_geom_angle_site_symmetry_3
_geom_angle
_geom_angle_publ_flag
C1 . N1 C13 . 112.15(13) yes
C1 . N1 Li1 2_677 85.87(12) yes
C13 . N1 Li1 2_677 152.98(14) yes
C1 . N1 Li1 . 153.83(14) yes
C13 . N1 Li1 . 86.56(12) yes
Li1 2_677 N1 Li1 . 70.74(14) yes
C2 . N2 C18 . 121.93(14) yes
C2 . N2 Li1 2_677 90.84(13) yes
C18 . N2 Li1 2_677 145.66(15) yes
C12 . N3 C31 . 119.98(14) yes
C12 . N3 Li1 . 90.44(13) yes
C31 . N3 Li1 . 147.40(15) yes
N1 . C1 C2 . 119.58(14) yes
N1 . C1 C6 . 123.01(14) yes
C2 . C1 C6 . 117.33(14) yes
N2 . C2 C1 . 117.84(14) yes
N2 . C2 C3 . 121.05(14) yes
C1 . C2 C3 . 120.58(15) yes
C2 . C3 C4 . 121.77(15) yes
C2 . C3 H31 . 118.9 no
C4 . C3 H31 . 119.3 no
C3 . C4 C5 . 117.66(15) yes
C3 . C4 C14 . 121.83(15) yes
C5 . C4 C14 . 120.47(15) yes
C4 . C5 C6 . 122.16(15) yes
C4 . C5 H51 . 119.2 no
C6 . C5 H51 . 118.7 no
C1 . C6 C5 . 120.40(15) yes
C1 . C6 C7 . 116.25(14) yes
C5 . C6 C7 . 123.27(14) yes
C6 . C7 C8 . 105.18(13) yes
C6 . C7 C15 . 108.97(13) yes
C8 . C7 C15 . 108.36(13) yes
C6 . C7 C16 . 112.91(13) yes
C8 . C7 C16 . 112.77(13) yes
C15 . C7 C16 . 108.49(13) yes
C7 . C8 C9 . 123.78(14) yes
C7 . C8 C13 . 115.99(14) yes
C9 . C8 C13 . 120.20(15) yes
C8 . C9 C10 . 121.98(15) yes
C8 . C9 H91 . 119.1 no
C10 . C9 H91 . 118.9 no
C9 . C10 C11 . 118.15(15) yes
C9 . C10 C17 . 120.86(15) yes
C11 . C10 C17 . 120.98(16) yes
C10 . C11 C12 . 121.03(16) yes
C10 . C11 H111 . 119.3 no
C12 . C11 H111 . 119.7 no
N3 . C12 C11 . 120.97(15) yes
N3 . C12 C13 . 117.85(14) yes
C11 . C12 C13 . 121.08(15) yes
C8 . C13 C12 . 117.20(14) yes
C8 . C13 N1 . 123.22(14) yes
C12 . C13 N1 . 119.43(14) yes
C4 . C14 H141 . 110.2 no
C4 . C14 H142 . 110.3 no
H141 . C14 H142 . 109.6 no
C4 . C14 H143 . 108.5 no
H141 . C14 H143 . 109.1 no
H142 . C14 H143 . 109.2 no
C7 . C15 H151 . 111.4 no
C7 . C15 H152 . 109.1 no
H151 . C15 H152 . 110.2 no
C7 . C15 H153 . 108.9 no
H151 . C15 H153 . 109.0 no
H152 . C15 H153 . 108.2 no
C7 . C16 H161 . 108.4 no
C7 . C16 H162 . 109.2 no
H161 . C16 H162 . 110.5 no
C7 . C16 H163 . 109.7 no
H161 . C16 H163 . 109.9 no
H162 . C16 H163 . 109.2 no
C10 . C17 H171 . 109.9 no
C10 . C17 H172 . 110.0 no
H171 . C17 H172 . 109.1 no
C10 . C17 H173 . 109.7 no
H171 . C17 H173 . 109.5 no
H172 . C17 H173 . 108.7 no
N2 . C18 C19 . 119.36(15) yes
N2 . C18 C25 . 125.80(15) yes
C19 . C18 C25 . 114.83(14) yes
C18 . C19 C20 . 120.14(15) yes
C18 . C19 C24 . 120.48(15) yes
C20 . C19 C24 . 119.27(16) yes
C19 . C20 C21 . 120.21(17) yes
C19 . C20 H201 . 118.5 no
C21 . C20 H201 . 121.3 no
C20 . C21 C22 . 120.05(18) yes
C20 . C21 H211 . 122.4 no
C22 . C21 H211 . 117.5 no
C21 . C22 C23 . 120.14(17) yes
C21 . C22 H221 . 120.5 no
C23 . C22 H221 . 119.3 no
C22 . C23 C24 . 120.15(18) yes
C22 . C23 H231 . 120.0 no
C24 . C23 H231 . 119.8 no
C23 . C24 C19 . 120.13(17) yes
C23 . C24 H241 . 119.7 no
C19 . C24 H241 . 120.2 no
C18 . C25 C26 . 120.17(15) yes
C18 . C25 C30 . 120.52(17) yes
C26 . C25 C30 . 119.20(17) yes
C25 . C26 C27 . 120.37(19) yes
C25 . C26 H261 . 120.0 no
C27 . C26 H261 . 119.6 no
C26 . C27 C28 . 120.0(2) yes
C26 . C27 H271 . 120.0 no
C28 . C27 H271 . 120.0 no
C27 . C28 C29 . 120.14(19) yes
C27 . C28 H281 . 119.9 no
C29 . C28 H281 . 119.9 no
C28 . C29 C30 . 120.4(2) yes
C28 . C29 H291 . 119.3 no
C30 . C29 H291 . 120.3 no
C29 . C30 C25 . 119.8(2) yes
C29 . C30 H301 . 120.2 no
C25 . C30 H301 . 120.0 no
N3 . C31 C32 . 118.92(15) yes
N3 . C31 C38 . 124.18(15) yes
C32 . C31 C38 . 116.88(15) yes
C31 . C32 C33 . 120.66(16) yes
C31 . C32 C37 . 120.13(15) yes
C33 . C32 C37 . 119.17(16) yes
C32 . C33 C34 . 120.49(17) yes
C32 . C33 H331 . 119.8 no
C34 . C33 H331 . 119.7 no
C33 . C34 C35 . 120.04(18) yes
C33 . C34 H341 . 119.9 no
C35 . C34 H341 . 120.1 no
C34 . C35 C36 . 119.91(17) yes
C34 . C35 H351 . 119.9 no
C36 . C35 H351 . 120.2 no
C35 . C36 C37 . 120.30(17) yes
C35 . C36 H361 . 120.4 no
C37 . C36 H361 . 119.3 no
C32 . C37 C36 . 120.05(17) yes
C32 . C37 H371 . 119.7 no
C36 . C37 H371 . 120.3 no
C31 . C38 C39 . 120.78(16) yes
C31 . C38 C43 . 119.97(16) yes
C39 . C38 C43 . 119.21(17) yes
C38 . C39 C40 . 120.22(19) yes
C38 . C39 H391 . 119.1 no
C40 . C39 H391 . 120.7 no
C39 . C40 C41 . 120.11(19) yes
C39 . C40 H401 . 119.6 no
C41 . C40 H401 . 120.2 no
C40 . C41 C42 . 120.30(19) yes
C40 . C41 H411 . 120.1 no
C42 . C41 H411 . 119.7 no
C41 . C42 C43 . 119.8(2) yes
C41 . C42 H421 . 119.6 no
C43 . C42 H421 . 120.6 no
C38 . C43 C42 . 120.31(19) yes
C38 . C43 H431 . 120.3 no
C42 . C43 H431 . 119.4 no
C100 2_666 C100 C103 2_666 60.15(5) yes
C100 2_666 C100 C101 . 119.59(10) yes
C103 2_666 C100 C101 . 179.4(4) yes
C100 2_666 C100 C102 . 120.24(10) yes
C103 2_666 C100 C102 . 60.09(6) yes
C101 . C100 C102 . 120.17(6) yes
C100 2_666 C100 C103 . 59.85(5) yes
C103 2_666 C100 C103 . 120.000(4) yes
C101 . C100 C103 . 59.74(6) yes
C102 . C100 C103 . 179.8(4) yes
C100 2_666 C100 C110 . 179.4(6) yes
C103 2_666 C100 C110 . 120.25(9) yes
C101 . C100 C110 . 60.01(6) yes
C102 . C100 C110 . 60.16(6) yes
C103 . C100 C110 . 119.75(9) yes
C100 2_666 C100 C111 . 178.8(7) yes
C103 2_666 C100 C111 . 119.986(17) yes
C101 . C100 C111 . 60.26(6) yes
C102 . C100 C111 . 59.91(7) yes
C103 . C100 C111 . 120.000(3) yes
C110 . C100 C111 . 0.8(5) yes
C100 . C101 C103 . 60.19(4) yes
C100 . C101 C110 . 59.81(4) yes
C103 . C101 C110 . 120.000(4) yes
C100 . C101 C111 . 63.88(7) yes
C103 . C101 C111 . 124.07(6) yes
C110 . C101 C111 . 4.14(12) yes
C100 . C101 H1011 . 179.6 no
C103 . C101 H1011 . 119.5 no
C110 . C101 H1011 . 120.5 no
C111 . C101 H1011 . 116.4 no
C100 . C101 H1032 . 100.9 no
C103 . C101 H1032 . 40.8 no
C110 . C101 H1032 . 160.7 no
C111 . C101 H1032 . 164.8 no
H1011 . C101 H1032 . 78.8 no
H1031 2_666 C102 C103 2_666 46.3 no
H1031 2_666 C102 C100 . 106.4 no
C103 2_666 C102 C100 . 60.15(6) yes
H1031 2_666 C102 C110 . 166.4 no
C103 2_666 C102 C110 . 120.17(7) yes
C100 . C102 C110 . 60.02(4) yes
H1031 2_666 C102 C111 . 170.5 no
C103 2_666 C102 C111 . 124.50(12) yes
C100 . C102 C111 . 64.37(9) yes
C110 . C102 C111 . 4.41(12) yes
H1031 2_666 C102 H1021 . 76.5 no
C103 2_666 C102 H1021 . 122.7 no
C100 . C102 H1021 . 176.9 no
C110 . C102 H1021 . 117.1 no
C111 . C102 H1021 . 112.8 no
H1031 2_666 C102 H1111 . 147.8 no
C103 2_666 C102 H1111 . 165.7 no
C100 . C102 H1111 . 105.7 no
C110 . C102 H1111 . 45.7 no
C111 . C102 H1111 . 41.3 no
H1021 . C102 H1111 . 71.4 no
C100 . C103 C100 2_666 60.000(3) yes
C100 . C103 C102 2_666 119.76(8) yes
C100 2_666 C103 C102 2_666 59.76(8) yes
C100 . C103 C101 . 60.07(4) yes
C100 2_666 C103 C101 . 120.07(4) yes
C102 2_666 C103 C101 . 179.3(4) yes
C100 . C103 H1031 . 175.6 no
C100 2_666 C103 H1031 . 115.7 no
C102 2_666 C103 H1031 . 55.9 no
C101 . C103 H1031 . 124.2 no
C100 . C103 H1032 . 123.9 no
C100 2_666 C103 H1032 . 175.8 no
C102 2_666 C103 H1032 . 116.3 no
C101 . C103 H1032 . 63.9 no
H1031 . C103 H1032 . 60.4 no
C101 . C110 C102 . 120.000(3) yes
C101 . C110 C100 . 60.18(6) yes
C102 . C110 C100 . 59.82(6) yes
C101 . C110 H1101 . 119.5 no
C102 . C110 H1101 . 120.4 no
C100 . C110 H1101 . 178.6 no
C101 . C110 H1111 . 175.5 no
C102 . C110 H1111 . 55.6 no
C100 . C110 H1111 . 115.4 no
H1101 . C110 H1111 . 64.9 no
C101 . C110 H1112 . 80.7 no
C102 . C110 H1112 . 126.0 no
C100 . C110 H1112 . 115.1 no
H1101 . C110 H1112 . 66.0 no
H1111 . C110 H1112 . 101.0 no
C101 . C110 H1113 . 80.8 no
C102 . C110 H1113 . 128.5 no
C100 . C110 H1113 . 117.7 no
H1101 . C110 H1113 . 60.9 no
H1111 . C110 H1113 . 102.9 no
H1112 . C110 H1113 . 102.4 no
C100 . C111 C101 . 55.85(4) yes
C100 . C111 C102 . 55.72(6) yes
C101 . C111 C102 . 111.57(9) yes
C100 . C111 H1101 . 176.2 no
C101 . C111 H1101 . 123.0 no
C102 . C111 H1101 . 125.2 no
C100 . C111 H1111 . 109.2 no
C101 . C111 H1111 . 165.0 no
C102 . C111 H1111 . 53.5 no
H1101 . C111 H1111 . 71.9 no
C100 . C111 H1112 . 109.3 no
C101 . C111 H1112 . 78.8 no
C102 . C111 H1112 . 125.3 no
H1101 . C111 H1112 . 73.4 no
H1111 . C111 H1112 . 109.5 no
C100 . C111 H1113 . 109.9 no
C101 . C111 H1113 . 78.1 no
C102 . C111 H1113 . 125.2 no
H1101 . C111 H1113 . 66.4 no
H1111 . C111 H1113 . 109.5 no
H1112 . C111 H1113 . 109.5 no
Li1 2_677 Li1 N1 . 54.73(12) yes
Li1 2_677 Li1 N3 . 123.7(2) yes
N1 . Li1 N3 . 82.33(12) yes
C103 . H1031 C102 2_666 77.8 no
C103 . H1032 C101 . 75.4 no
C110 . H1101 C111 . 1.6 no
C110 . H1111 C102 . 78.7 no
C110 . H1111 C111 . 6.6 no
C102 . H1111 C111 . 85.2 no
C110 . H1112 C111 . 6.4 no
C110 . H1113 C111 . 7.1 no

loop_
_geom_bond_atom_site_label_1
_geom_bond_atom_site_label_2
_geom_bond_site_symmetry_2
_geom_bond_distance
_geom_bond_publ_flag
N1 C1 . 1.398(2) yes
N1 C13 . 1.397(2) yes
N1 Li1 2_677 2.140(3) yes
N1 Li1 . 2.134(3) yes
N2 C2 . 1.431(2) yes
N2 C18 . 1.289(2) yes
N2 Li1 2_677 2.095(3) yes
N3 C12 . 1.430(2) yes
N3 C31 . 1.289(2) yes
N3 Li1 . 2.089(3) yes
C1 C2 . 1.420(2) yes
C1 C6 . 1.418(2) yes
C2 C3 . 1.394(2) yes
C3 C4 . 1.391(2) yes
C3 H31 . 0.935 no
C4 C5 . 1.396(2) yes
C4 C14 . 1.508(2) yes
C5 C6 . 1.388(2) yes
C5 H51 . 0.927 no
C6 C7 . 1.520(2) yes
C7 C8 . 1.518(2) yes
C7 C15 . 1.548(2) yes
C7 C16 . 1.528(2) yes
C8 C9 . 1.389(2) yes
C8 C13 . 1.416(2) yes
C9 C10 . 1.392(2) yes
C9 H91 . 0.939 no
C10 C11 . 1.388(2) yes
C10 C17 . 1.509(2) yes
C11 C12 . 1.395(2) yes
C11 H111 . 0.939 no
C12 C13 . 1.415(2) yes
C14 H141 . 0.957 no
C14 H142 . 0.963 no
C14 H143 . 0.964 no
C15 H151 . 0.969 no
C15 H152 . 0.968 no
C15 H153 . 0.965 no
C16 H161 . 0.976 no
C16 H162 . 0.962 no
C16 H163 . 0.967 no
C17 H171 . 0.963 no
C17 H172 . 0.965 no
C17 H173 . 0.965 no
C18 C19 . 1.492(2) yes
C18 C25 . 1.494(2) yes
C19 C20 . 1.399(2) yes
C19 C24 . 1.392(2) yes
C20 C21 . 1.390(2) yes
C20 H201 . 0.896 no
C21 C22 . 1.384(3) yes
C21 H211 . 0.921 no
C22 C23 . 1.384(3) yes
C22 H221 . 0.933 no
C23 C24 . 1.393(2) yes
C23 H231 . 0.935 no
C24 H241 . 0.940 no
C25 C26 . 1.399(3) yes
C25 C30 . 1.390(2) yes
C26 C27 . 1.391(3) yes
C26 H261 . 0.935 no
C27 C28 . 1.379(3) yes
C27 H271 . 0.940 no
C28 C29 . 1.381(4) yes
C28 H281 . 0.936 no
C29 C30 . 1.397(3) yes
C29 H291 . 0.942 no
C30 H301 . 0.935 no
C31 C32 . 1.488(2) yes
C31 C38 . 1.495(2) yes
C32 C33 . 1.396(2) yes
C32 C37 . 1.396(2) yes
C33 C34 . 1.387(3) yes
C33 H331 . 0.935 no
C34 C35 . 1.386(3) yes
C34 H341 . 0.935 no
C35 C36 . 1.387(3) yes
C35 H351 . 0.938 no
C36 C37 . 1.391(2) yes
C36 H361 . 0.941 no
C37 H371 . 0.937 no
C38 C39 . 1.396(2) yes
C38 C43 . 1.395(3) yes
C39 C40 . 1.386(3) yes
C39 H391 . 0.945 no
C40 C41 . 1.384(3) yes
C40 H401 . 0.936 no
C41 C42 . 1.384(3) yes
C41 H411 . 0.939 no
C42 C43 . 1.391(3) yes
C42 H421 . 0.930 no
C43 H431 . 0.935 no
C100 C100 2_666 1.3911(7) yes
C100 C103 2_666 1.3890(10) yes
C100 C101 . 1.3915(10) yes
C100 C102 . 1.3835(16) yes
C100 C103 . 1.3931(10) yes
C100 C110 . 1.3863(9) yes
C100 C111 . 1.5096(10) yes
C101 C103 . 1.3868(10) yes
C101 C110 . 1.3891(10) yes
C101 C111 . 1.4599(18) yes
C101 H1011 . 0.950 no
C101 H1032 . 1.287 no
C102 H1031 2_666 1.177 no
C102 C103 2_666 1.3881(10) yes
C102 C110 . 1.3883(10) yes
C102 C111 . 1.449(2) yes
C102 H1021 . 0.950 no
C102 H1111 . 1.168 no
C103 H1031 . 1.027 no
C103 H1032 . 0.936 no
C110 H1101 . 0.960 no
C110 H1111 . 1.013 no
C110 H1112 . 1.019 no
C110 H1113 . 0.992 no
C111 H1101 . 0.838 no
C111 H1111 . 0.960 no
C111 H1112 . 0.960 no
C111 H1113 . 0.960 no
Li1 Li1 2_677 2.474(6) yes
